data_7001203
loop_
_publ_author_name
'D\'iez, \'Alvaro'
'Lalinde, Elena'
'Teresa Moreno, M.'
'S\'anchez, Sergio'

_publ_section_title
;
 Platinum complexes having redox-active PPh2C&#xE002;CFc and/or
 C&#xE002;CFc as terminal or bridging ligands
;
_journal_issue 18
_journal_name_full 'Dalton Transactions'
_journal_page_first 3434
_journal_page_last 3446
_journal_paper_doi 10.1039/b822171e
_journal_year 2009
_chemical_formula_sum 'C61 H39 Cl3 F10 Fe2 P2 Pt'
_chemical_formula_weight 1437
_chemical_name_common s42
_chemical_name_systematic
;
?
;
_space_group_IT_number 14
_symmetry_cell_setting monoclinic
_symmetry_space_group_name_Hall '-P 2yn'
_symmetry_space_group_name_H-M 'P 1 21/n 1'
_atom_sites_solution_hydrogens geom
_atom_sites_solution_primary direct
_atom_sites_solution_secondary difmap
_audit_conform_dict_location ftp://ftp.iucr.org/pub/cif_core.dic
_audit_conform_dict_name cif_core.dic
_audit_conform_dict_version 2.3
_audit_creation_date 2007-06-04T17:31:49-00:00
_audit_creation_method 'WinGX routine CIF_UPDATE'
_cell_angle_alpha 90
_cell_angle_beta 110.0390(10)
_cell_angle_gamma 90
_cell_formula_units_Z 4
_cell_length_a 20.3213(3)
_cell_length_b 13.3744(2)
_cell_length_c 21.9589(3)
_cell_measurement_reflns_used 13336
_cell_measurement_temperature 173.0(10)
_cell_measurement_theta_max 27.49
_cell_measurement_theta_min 2.27
_cell_volume 5606.79(14)
_computing_cell_refinement 'HKL Scalepack (Otwinowski & Minor 1997)'
_computing_data_collection 'Collect (Bruker AXS BV, 1997-2004)'
_computing_data_reduction 'HKL Denzo and Scalepack (Otwinowski & Minor 1997)'
_computing_structure_refinement 'SHELXL-97 (Sheldrick, 1997)'
_diffrn_ambient_temperature 173.0(10)
_diffrn_detector_area_resol_mean 9
_diffrn_measured_fraction_theta_full 0.991
_diffrn_measured_fraction_theta_max 0.991
_diffrn_measurement_device '95mm CCD camera on \k-goniostat'
_diffrn_measurement_device_type KappaCCD
_diffrn_measurement_method CCD
_diffrn_orient_matrix_type 'by Bruker AXS Collect from scalepack cell'
_diffrn_orient_matrix_UB_11 -0.0137082
_diffrn_orient_matrix_UB_12 -0.0652196
_diffrn_orient_matrix_UB_13 0.0144655
_diffrn_orient_matrix_UB_21 -0.049317
_diffrn_orient_matrix_UB_22 0.0242905
_diffrn_orient_matrix_UB_23 -0.0115621
_diffrn_orient_matrix_UB_31 -0.0111198
_diffrn_orient_matrix_UB_32 -0.0273292
_diffrn_orient_matrix_UB_33 -0.0447976
_diffrn_radiation_monochromator graphite
_diffrn_radiation_type MoK\a
_diffrn_radiation_wavelength 0.71073
_diffrn_reflns_av_R_equivalents 0
_diffrn_reflns_av_unetI/netI 0.0395
_diffrn_reflns_limit_h_max 26
_diffrn_reflns_limit_h_min 0
_diffrn_reflns_limit_k_max 17
_diffrn_reflns_limit_k_min 0
_diffrn_reflns_limit_l_max 26
_diffrn_reflns_limit_l_min -28
_diffrn_reflns_number 12763
_diffrn_reflns_theta_full 27.49
_diffrn_reflns_theta_max 27.49
_diffrn_reflns_theta_min 2.27
_exptl_absorpt_coefficient_mu 3.273
_exptl_absorpt_correction_T_max 0.612
_exptl_absorpt_correction_T_min 0.309
_exptl_absorpt_correction_type multi-scan
_exptl_absorpt_process_details
;
[c.f. r.h. blessing, acta cryst. (1995), a51, 33-38]
;
_exptl_crystal_colour Red
_exptl_crystal_density_diffrn 1.702
_exptl_crystal_density_method 'not measured'
_exptl_crystal_description Block
_exptl_crystal_F_000 2824
_exptl_crystal_size_max 0.43
_exptl_crystal_size_mid 0.38
_exptl_crystal_size_min 0.15
_refine_diff_density_max 1.681
_refine_diff_density_min -1.209
_refine_diff_density_rms 0.13
_refine_ls_extinction_method none
_refine_ls_goodness_of_fit_ref 1.124
_refine_ls_hydrogen_treatment constr
_refine_ls_matrix_type full
_refine_ls_number_parameters 742
_refine_ls_number_reflns 12763
_refine_ls_number_restraints 6
_refine_ls_restrained_S_all 1.131
_refine_ls_R_factor_all 0.072
_refine_ls_R_factor_gt 0.0483
_refine_ls_shift/su_max 0.002
_refine_ls_shift/su_mean 0
_refine_ls_structure_factor_coef Fsqd
_refine_ls_weighting_details 'calc w=1/[\s^2^(Fo^2^)+(0.0000P)^2^+30.7097P] where P=(Fo^2^+2Fc^2^)/3'
_refine_ls_weighting_scheme calc
_refine_ls_wR_factor_gt 0.0786
_refine_ls_wR_factor_ref 0.0881
_reflns_number_gt 10267
_reflns_number_total 12763
_reflns_threshold_expression >2sigma(I)
_cod_data_source_file b822171e.txt
_cod_data_source_block complex1
_cod_depositor_comments
;
The following automatic conversions were performed:
'_symmetry_cell_setting' value 'Monoclinic' changed to 'monoclinic'
according to '/home/saulius/struct/CIF-dictionaries/cif_core.dic'
dictionary named 'cif_core.dic' version 2.4.1 from 2010-06-29.

Automatic conversion script
Id: cif_fix_enum 1527 2010-12-29 10:47:43Z saulius 
;
_cod_original_sg_symbol_H-M P21/n
_cod_database_code 7001203

loop_
_symmetry_equiv_pos_as_xyz
'x, y, z'
'-x+1/2, y+1/2, -z+1/2'
'-x, -y, -z'
'x-1/2, -y-1/2, z-1/2'

loop_
_atom_site_label
_atom_site_type_symbol
_atom_site_fract_x
_atom_site_fract_y
_atom_site_fract_z
_atom_site_U_iso_or_equiv
_atom_site_adp_type
_atom_site_occupancy
_atom_site_symmetry_multiplicity
_atom_site_calc_flag
_atom_site_refinement_flags
_atom_site_disorder_assembly
_atom_site_disorder_group
C1 C -0.0116(3) 0.0471(4) 0.8651(2) 0.0280(11) Uani 1 1 d . . .
C2 C -0.0650(3) 0.0220(4) 0.8080(3) 0.0365(13) Uani 1 1 d . . .
H2 H -0.0738 0.0614 0.7712 0.044 Uiso 1 1 calc R . .
C3 C -0.1052(3) -0.0630(4) 0.8065(3) 0.0430(14) Uani 1 1 d . . .
H3 H -0.1414 -0.0798 0.7687 0.052 Uiso 1 1 calc R . .
C4 C -0.0916(3) -0.1221(5) 0.8606(3) 0.0463(15) Uani 1 1 d . . .
H4 H -0.1186 -0.1787 0.859 0.056 Uiso 1 1 calc R . .
C5 C -0.0385(3) -0.0984(4) 0.9170(3) 0.0435(15) Uani 1 1 d . . .
H5 H -0.0294 -0.1389 0.9534 0.052 Uiso 1 1 calc R . .
C6 C 0.0017(3) -0.0136(4) 0.9194(3) 0.0353(12) Uani 1 1 d . . .
H6 H 0.0377 0.0027 0.9575 0.042 Uiso 1 1 calc R . .
C7 C 0.0087(3) 0.2428(4) 0.9217(2) 0.0337(12) Uani 1 1 d . . .
C8 C 0.0564(4) 0.3019(4) 0.9681(3) 0.0486(16) Uani 1 1 d . . .
H8 H 0.1039 0.2992 0.9739 0.058 Uiso 1 1 calc R . .
C9 C 0.0321(6) 0.3653(5) 1.0059(4) 0.073(2) Uani 1 1 d . . .
H9 H 0.0637 0.405 1.0373 0.088 Uiso 1 1 calc R . .
C10 C -0.0377(6) 0.3702(6) 0.9975(4) 0.080(3) Uani 1 1 d . . .
H10 H -0.0532 0.4127 1.0233 0.096 Uiso 1 1 calc R . .
C11 C -0.0853(5) 0.3121(5) 0.9507(4) 0.068(2) Uani 1 1 d . . .
H11 H -0.1328 0.3159 0.9447 0.081 Uiso 1 1 calc R . .
C12 C -0.0617(4) 0.2483(4) 0.9129(3) 0.0453(15) Uani 1 1 d . . .
H12 H -0.0936 0.2089 0.8815 0.054 Uiso 1 1 calc R . .
C13 C 0.1236(3) 0.1310(4) 0.9206(2) 0.0346(13) Uani 1 1 d . . .
C14 C 0.1818(3) 0.1099(4) 0.9548(3) 0.0380(13) Uani 1 1 d . . .
C15 C 0.2503(3) 0.0818(5) 0.9954(3) 0.0408(14) Uani 1 1 d . . .
C16 C 0.2821(3) 0.1082(5) 1.0616(3) 0.0508(17) Uani 1 1 d . . .
H16 H 0.2622 0.1493 1.0847 0.061 Uiso 1 1 calc R . .
C17 C 0.3480(3) 0.0628(5) 1.0867(3) 0.0547(18) Uani 1 1 d . . .
H17 H 0.3786 0.067 1.1292 0.066 Uiso 1 1 calc R . .
C18 C 0.3596(3) 0.0091(6) 1.0353(4) 0.060(2) Uani 1 1 d . . .
H18 H 0.3997 -0.0268 1.0381 0.073 Uiso 1 1 calc R . .
C19 C 0.2993(3) 0.0199(5) 0.9790(3) 0.0507(16) Uani 1 1 d . . .
H19 H 0.2928 -0.0083 0.9386 0.061 Uiso 1 1 calc R . .
C20 C 0.2901(4) -0.1892(5) 1.0803(4) 0.060(2) Uani 1 1 d . . .
H20 H 0.3317 -0.2243 1.0887 0.072 Uiso 1 1 calc R . .
C21 C 0.2355(4) -0.1838(5) 1.0199(4) 0.0592(18) Uani 1 1 d . . .
H21 H 0.2348 -0.2147 0.9818 0.071 Uiso 1 1 calc R . .
C22 C 0.1824(3) -0.1237(5) 1.0275(4) 0.0585(19) Uani 1 1 d . . .
H22 H 0.1403 -0.1073 0.9953 0.07 Uiso 1 1 calc R . .
C23 C 0.2043(4) -0.0923(6) 1.0933(4) 0.068(2) Uani 1 1 d . . .
H23 H 0.1792 -0.052 1.112 0.082 Uiso 1 1 calc R . .
C24 C 0.2717(4) -0.1339(6) 1.1250(4) 0.063(2) Uani 1 1 d . . .
H24 H 0.2988 -0.1254 1.1684 0.075 Uiso 1 1 calc R . .
C25 C 0.2008(3) 0.1907(4) 0.8067(2) 0.0337(12) Uani 1 1 d . . .
C26 C 0.2025(3) 0.2914(6) 0.8199(3) 0.0546(18) Uani 1 1 d . . .
H26 H 0.1609 0.3274 0.8071 0.066 Uiso 1 1 calc R . .
C27 C 0.2651(4) 0.3402(7) 0.8520(4) 0.072(2) Uani 1 1 d . . .
H27 H 0.266 0.4091 0.858 0.086 Uiso 1 1 calc R . .
C28 C 0.3247(4) 0.2863(8) 0.8745(3) 0.078(3) Uani 1 1 d . . .
H28 H 0.3664 0.3184 0.8975 0.093 Uiso 1 1 calc R . .
C29 C 0.3254(4) 0.1862(8) 0.8643(4) 0.077(3) Uani 1 1 d . . .
H29 H 0.367 0.1506 0.8809 0.092 Uiso 1 1 calc R . .
C30 C 0.2624(3) 0.1355(6) 0.8284(3) 0.0518(18) Uani 1 1 d . . .
H30 H 0.2625 0.0675 0.8197 0.062 Uiso 1 1 calc R . .
C31 C 0.1214(3) 0.1150(5) 0.6801(3) 0.0418(15) Uani 1 1 d . . .
C32 C 0.1551(3) 0.1829(7) 0.6546(3) 0.065(2) Uani 1 1 d . . .
H32 H 0.1794 0.2361 0.6796 0.078 Uiso 1 1 calc R . .
C33 C 0.1528(5) 0.1719(10) 0.5907(4) 0.102(4) Uani 1 1 d . . .
H33 H 0.1768 0.2166 0.5735 0.122 Uiso 1 1 calc R . .
C34 C 0.1149(6) 0.0946(12) 0.5531(4) 0.123(6) Uani 1 1 d . . .
H34 H 0.1123 0.0882 0.5101 0.148 Uiso 1 1 calc R . .
C35 C 0.0815(6) 0.0281(8) 0.5789(4) 0.107(5) Uani 1 1 d . . .
H35 H 0.0561 -0.0239 0.5533 0.128 Uiso 1 1 calc R . .
C36 C 0.0844(4) 0.0362(5) 0.6422(3) 0.070(2) Uani 1 1 d . . .
H36 H 0.062 -0.0106 0.6595 0.083 Uiso 1 1 calc R . .
C37 C 0.1243(3) 0.0090(4) 0.7900(3) 0.0379(13) Uani 1 1 d . . .
C38 C 0.1224(3) -0.0782(4) 0.8017(3) 0.0370(13) Uani 1 1 d . . .
C39 C 0.1232(3) -0.1832(4) 0.8138(3) 0.0354(13) Uani 1 1 d . . .
C40 C 0.0879(3) -0.2351(5) 0.8504(3) 0.0447(15) Uani 1 1 d . . .
H40 H 0.0621 -0.2061 0.8736 0.054 Uiso 1 1 calc R . .
C41 C 0.0992(4) -0.3384(5) 0.8450(3) 0.0539(18) Uani 1 1 d . . .
H41 H 0.0823 -0.3893 0.8645 0.065 Uiso 1 1 calc R . .
C42 C 0.1400(4) -0.3515(5) 0.8053(3) 0.0523(18) Uani 1 1 d . . .
H42 H 0.1546 -0.4124 0.7939 0.063 Uiso 1 1 calc R . .
C43 C 0.1550(3) -0.2562(4) 0.7856(3) 0.0416(14) Uani 1 1 d . . .
H43 H 0.181 -0.2434 0.759 0.05 Uiso 1 1 calc R . .
C44 C 0.0032(3) -0.2349(5) 0.6601(3) 0.0482(15) Uani 1 1 d . . .
H44 H 0.024 -0.1985 0.6355 0.058 Uiso 1 1 calc R . .
C45 C -0.0338(3) -0.1951(5) 0.6989(3) 0.0514(17) Uani 1 1 d . . .
H45 H -0.0411 -0.1276 0.7045 0.062 Uiso 1 1 calc R . .
C46 C -0.0576(3) -0.2749(6) 0.7272(3) 0.0549(17) Uani 1 1 d . . .
H46 H -0.0839 -0.2693 0.7544 0.066 Uiso 1 1 calc R . .
C47 C -0.0345(3) -0.3661(5) 0.7072(3) 0.0505(17) Uani 1 1 d . . .
H47 H -0.0427 -0.4303 0.7194 0.061 Uiso 1 1 calc R . .
C48 C 0.0027(3) -0.3416(5) 0.6660(3) 0.0476(16) Uani 1 1 d . . .
H48 H 0.0234 -0.3868 0.6459 0.057 Uiso 1 1 calc R . .
C49 C -0.0542(3) 0.3165(4) 0.7713(3) 0.0344(12) Uani 1 1 d . . .
C50 C -0.0408(3) 0.4060(4) 0.8044(3) 0.0392(14) Uani 1 1 d . . .
C51 C -0.0931(5) 0.4706(5) 0.8070(3) 0.058(2) Uani 1 1 d . . .
C52 C -0.1620(5) 0.4444(7) 0.7756(4) 0.074(2) Uani 1 1 d . . .
C53 C -0.1777(4) 0.3562(7) 0.7431(4) 0.068(2) Uani 1 1 d . . .
C54 C -0.1246(3) 0.2938(5) 0.7405(3) 0.0466(16) Uani 1 1 d . . .
C55 C 0.0076(3) 0.2740(4) 0.6755(2) 0.0273(10) Uani 1 1 d . . .
C56 C 0.0360(3) 0.3594(4) 0.6601(3) 0.0369(13) Uani 1 1 d . . .
C57 C 0.0302(4) 0.3845(5) 0.5972(3) 0.0536(18) Uani 1 1 d . . .
C58 C -0.0058(4) 0.3225(5) 0.5474(3) 0.0544(19) Uani 1 1 d . . .
C59 C -0.0359(3) 0.2389(5) 0.5605(3) 0.0482(17) Uani 1 1 d . . .
C60 C -0.0288(3) 0.2153(4) 0.6238(3) 0.0380(13) Uani 1 1 d . . .
F1 F 0.0263(2) 0.4340(2) 0.83633(18) 0.0511(9) Uani 1 1 d . . .
F2 F -0.0767(3) 0.5572(3) 0.8397(2) 0.0826(14) Uani 1 1 d . . .
F3 F -0.2133(3) 0.5071(5) 0.7776(3) 0.116(2) Uani 1 1 d . . .
F4 F -0.2450(2) 0.3305(5) 0.7124(3) 0.109(2) Uani 1 1 d . . .
F5 F -0.14335(18) 0.2089(3) 0.70691(18) 0.0630(11) Uani 1 1 d . . .
F6 F 0.0731(2) 0.4226(2) 0.70754(18) 0.0594(11) Uani 1 1 d . . .
F7 F 0.0609(3) 0.4673(3) 0.5854(2) 0.0893(16) Uani 1 1 d . . .
F8 F -0.0106(3) 0.3450(4) 0.48643(18) 0.0854(15) Uani 1 1 d . . .
F9 F -0.0707(2) 0.1767(4) 0.51184(17) 0.0829(14) Uani 1 1 d . . .
F10 F -0.05874(19) 0.1288(3) 0.63286(16) 0.0546(10) Uani 1 1 d . . .
Fe1 Fe 0.27260(4) -0.04322(6) 1.05061(4) 0.0393(2) Uani 1 1 d . . .
Fe2 Fe 0.04925(4) -0.27695(6) 0.75560(4) 0.03770(18) Uani 1 1 d . . .
P1 P 0.03843(7) 0.16207(10) 0.86951(6) 0.0263(3) Uani 1 1 d . . .
P2 P 0.11820(7) 0.13193(10) 0.76170(6) 0.0275(3) Uani 1 1 d . . .
Pt1 Pt 0.026146(10) 0.223331(14) 0.768940(9) 0.02186(5) Uani 1 1 d . . .
C99A C 0.7739(8) 1.0658(12) 0.5700(7) 0.096(6) Uani 0.6 1 d PD A 1
H99A H 0.8119 1.1151 0.5835 0.115 Uiso 0.6 1 calc PR A 1
Cl1A Cl 0.8157(5) 0.9557(5) 0.6004(4) 0.103(2) Uani 0.6 1 d PD A 1
Cl2A Cl 0.7131(3) 1.1158(4) 0.5962(2) 0.1058(14) Uani 0.6 1 d PD A 1
Cl3A Cl 0.7449(8) 1.0753(15) 0.4891(5) 0.391(12) Uani 0.6 1 d PD A 1
C99B C 0.7866(10) 1.0306(13) 0.5347(10) 0.096(6) Uani 0.4 1 d PD B 2
H99B H 0.8299 1.0265 0.5246 0.115 Uiso 0.4 1 calc PR B 2
Cl1B Cl 0.7863(11) 0.9577(16) 0.6000(11) 0.227(11) Uani 0.4 1 d PD B 2
Cl2B Cl 0.7623(5) 1.1485(7) 0.5460(8) 0.206(7) Uani 0.4 1 d PD B 2
Cl3B Cl 0.7146(3) 0.9766(5) 0.4774(3) 0.0794(18) Uani 0.4 1 d PD B 2

loop_
_atom_site_aniso_label
_atom_site_aniso_U_11
_atom_site_aniso_U_22
_atom_site_aniso_U_33
_atom_site_aniso_U_23
_atom_site_aniso_U_13
_atom_site_aniso_U_12
C1 0.026(3) 0.028(3) 0.033(3) 0.001(2) 0.014(2) -0.001(2)
C2 0.033(3) 0.041(3) 0.036(3) 0.003(3) 0.013(2) -0.002(3)
C3 0.039(3) 0.044(3) 0.044(3) -0.009(3) 0.013(3) -0.016(3)
C4 0.049(4) 0.036(3) 0.062(4) -0.003(3) 0.030(3) -0.013(3)
C5 0.055(4) 0.033(3) 0.050(4) 0.013(3) 0.027(3) -0.002(3)
C6 0.044(3) 0.029(3) 0.033(3) 0.004(2) 0.013(3) -0.003(2)
C7 0.047(3) 0.029(3) 0.028(3) 0.005(2) 0.016(2) -0.001(2)
C8 0.076(5) 0.032(3) 0.036(3) -0.004(3) 0.018(3) -0.011(3)
C9 0.132(8) 0.040(4) 0.055(5) -0.011(3) 0.041(5) -0.016(5)
C10 0.160(10) 0.041(4) 0.075(6) -0.007(4) 0.086(6) -0.005(5)
C11 0.099(6) 0.044(4) 0.090(6) 0.007(4) 0.072(5) 0.004(4)
C12 0.065(4) 0.037(3) 0.046(3) 0.000(3) 0.035(3) -0.003(3)
C13 0.037(3) 0.038(3) 0.024(3) 0.003(2) 0.004(2) -0.009(2)
C14 0.035(3) 0.042(3) 0.031(3) 0.005(3) 0.003(2) -0.009(3)
C15 0.033(3) 0.046(3) 0.037(3) 0.013(3) 0.004(3) -0.010(3)
C16 0.038(4) 0.042(4) 0.058(4) 0.003(3) -0.001(3) -0.004(3)
C17 0.040(4) 0.058(4) 0.049(4) 0.007(3) -0.007(3) -0.014(3)
C18 0.033(3) 0.068(5) 0.074(5) 0.029(4) 0.010(3) -0.003(3)
C19 0.043(4) 0.059(4) 0.050(4) 0.014(3) 0.016(3) -0.006(3)
C20 0.046(4) 0.043(4) 0.084(5) 0.021(4) 0.013(4) 0.006(3)
C21 0.063(5) 0.048(4) 0.064(5) -0.003(3) 0.018(4) -0.003(4)
C22 0.038(4) 0.052(4) 0.075(5) 0.019(4) 0.006(3) -0.008(3)
C23 0.080(6) 0.052(4) 0.100(6) 0.008(4) 0.064(5) -0.009(4)
C24 0.071(5) 0.062(5) 0.053(4) 0.023(4) 0.018(4) -0.002(4)
C25 0.024(3) 0.052(3) 0.025(3) 0.001(2) 0.009(2) -0.006(2)
C26 0.037(3) 0.074(5) 0.050(4) -0.023(4) 0.011(3) -0.018(3)
C27 0.053(5) 0.109(7) 0.056(5) -0.031(5) 0.022(4) -0.034(5)
C28 0.057(5) 0.125(8) 0.042(4) 0.005(5) 0.005(4) -0.042(6)
C29 0.028(4) 0.134(8) 0.063(5) 0.051(5) 0.008(3) 0.002(4)
C30 0.030(3) 0.071(5) 0.053(4) 0.029(3) 0.011(3) 0.003(3)
C31 0.038(3) 0.054(4) 0.028(3) -0.004(3) 0.004(2) 0.025(3)
C32 0.036(4) 0.125(7) 0.039(4) 0.005(4) 0.018(3) 0.006(4)
C33 0.066(6) 0.201(12) 0.048(5) 0.014(6) 0.033(4) 0.029(7)
C34 0.128(10) 0.204(14) 0.036(5) -0.012(7) 0.025(6) 0.102(10)
C35 0.160(11) 0.098(7) 0.031(4) -0.031(5) -0.007(5) 0.075(7)
C36 0.105(6) 0.043(4) 0.042(4) -0.013(3) 0.002(4) 0.031(4)
C37 0.035(3) 0.034(3) 0.037(3) -0.004(3) 0.003(2) 0.004(2)
C38 0.033(3) 0.041(3) 0.029(3) -0.005(2) 0.000(2) -0.002(3)
C39 0.038(3) 0.029(3) 0.031(3) -0.001(2) 0.001(2) -0.002(2)
C40 0.050(4) 0.045(3) 0.032(3) -0.001(3) 0.004(3) -0.005(3)
C41 0.068(5) 0.038(3) 0.043(4) 0.008(3) 0.003(3) -0.008(3)
C42 0.054(4) 0.033(3) 0.056(4) -0.007(3) 0.001(3) 0.007(3)
C43 0.036(3) 0.041(3) 0.041(3) -0.007(3) 0.003(3) 0.005(3)
C44 0.044(3) 0.054(4) 0.038(3) 0.001(3) 0.003(3) -0.008(3)
C45 0.040(4) 0.051(4) 0.049(4) -0.005(3) -0.004(3) 0.003(3)
C46 0.039(3) 0.076(5) 0.047(4) -0.009(4) 0.011(3) -0.008(4)
C47 0.047(4) 0.052(4) 0.039(3) -0.005(3) -0.001(3) -0.025(3)
C48 0.051(4) 0.050(4) 0.033(3) -0.012(3) 0.003(3) -0.008(3)
C49 0.036(3) 0.037(3) 0.031(3) 0.006(2) 0.012(2) 0.009(2)
C50 0.051(4) 0.039(3) 0.033(3) 0.014(3) 0.021(3) 0.013(3)
C51 0.096(6) 0.046(4) 0.050(4) 0.006(3) 0.047(4) 0.025(4)
C52 0.068(5) 0.095(6) 0.068(5) 0.010(5) 0.034(4) 0.046(5)
C53 0.039(4) 0.109(7) 0.056(4) 0.003(5) 0.015(3) 0.031(4)
C54 0.033(3) 0.070(5) 0.038(3) 0.005(3) 0.014(3) 0.016(3)
C55 0.031(3) 0.030(3) 0.021(2) 0.004(2) 0.011(2) 0.014(2)
C56 0.062(4) 0.023(3) 0.033(3) 0.001(2) 0.026(3) 0.008(3)
C57 0.093(5) 0.035(3) 0.050(4) 0.017(3) 0.045(4) 0.017(3)
C58 0.082(5) 0.061(4) 0.027(3) 0.015(3) 0.028(3) 0.037(4)
C59 0.053(4) 0.060(4) 0.022(3) -0.004(3) -0.001(3) 0.021(3)
C60 0.037(3) 0.042(3) 0.030(3) -0.001(3) 0.006(2) 0.012(3)
F1 0.069(3) 0.0303(17) 0.060(2) -0.0066(16) 0.030(2) -0.0054(17)
F2 0.134(4) 0.051(2) 0.086(3) -0.003(2) 0.067(3) 0.028(3)
F3 0.102(4) 0.146(5) 0.113(4) 0.003(4) 0.055(3) 0.083(4)
F4 0.037(2) 0.182(6) 0.099(4) -0.016(4) 0.010(2) 0.038(3)
F5 0.0322(19) 0.089(3) 0.058(2) -0.021(2) 0.0025(17) 0.003(2)
F6 0.104(3) 0.0334(19) 0.053(2) -0.0070(17) 0.043(2) -0.020(2)
F7 0.178(5) 0.043(2) 0.080(3) 0.018(2) 0.086(3) -0.001(3)
F8 0.137(4) 0.096(3) 0.033(2) 0.026(2) 0.042(3) 0.044(3)
F9 0.094(3) 0.107(4) 0.028(2) -0.017(2) -0.005(2) 0.007(3)
F10 0.053(2) 0.061(2) 0.041(2) -0.0113(18) 0.0051(17) -0.0216(19)
Fe1 0.0294(4) 0.0427(5) 0.0388(5) 0.0073(4) 0.0026(4) -0.0017(4)
Fe2 0.0392(4) 0.0327(4) 0.0356(4) -0.0046(4) 0.0055(3) -0.0028(4)
P1 0.0290(7) 0.0271(7) 0.0215(6) 0.0036(5) 0.0068(5) -0.0037(5)
P2 0.0241(7) 0.0282(7) 0.0257(7) -0.0015(5) 0.0027(5) 0.0032(5)
Pt1 0.02178(9) 0.02236(9) 0.01992(8) 0.00216(8) 0.00516(6) -0.00025(8)
C99A 0.063(8) 0.101(13) 0.128(16) 0.060(11) 0.038(9) 0.032(8)
Cl1A 0.127(6) 0.059(3) 0.106(4) 0.024(3) 0.021(3) 0.011(3)
Cl2A 0.107(4) 0.108(3) 0.082(3) 0.007(2) 0.007(3) 0.009(3)
Cl3A 0.45(2) 0.62(3) 0.219(11) 0.258(15) 0.267(14) 0.39(2)
C99B 0.063(8) 0.101(13) 0.128(16) 0.060(11) 0.038(9) 0.032(8)
Cl1B 0.21(2) 0.198(15) 0.251(18) 0.082(13) 0.055(15) -0.061(13)
Cl2B 0.117(8) 0.090(6) 0.302(17) -0.043(8) -0.068(9) 0.027(5)
Cl3B 0.075(4) 0.085(4) 0.064(3) -0.017(3) 0.006(3) -0.023(3)

loop_
_atom_type_symbol
_atom_type_description
_atom_type_scat_dispersion_real
_atom_type_scat_dispersion_imag
_atom_type_scat_source
C C 0.0033 0.0016 'International Tables Vol C Tables 4.2.6.8 and 6.1.1.4'
H H 0 0 'International Tables Vol C Tables 4.2.6.8 and 6.1.1.4'
F F 0.0171 0.0103 'International Tables Vol C Tables 4.2.6.8 and 6.1.1.4'
Fe Fe 0.3463 0.8444 'International Tables Vol C Tables 4.2.6.8 and 6.1.1.4'
P P 0.1023 0.0942 'International Tables Vol C Tables 4.2.6.8 and 6.1.1.4'
Pt Pt -1.7033 8.3905 'International Tables Vol C Tables 4.2.6.8 and 6.1.1.4'
Cl Cl 0.1484 0.1585 'International Tables Vol C Tables 4.2.6.8 and 6.1.1.4'

loop_
_geom_angle_atom_site_label_1
_geom_angle_atom_site_label_2
_geom_angle_atom_site_label_3
_geom_angle
_geom_angle_site_symmetry_1
_geom_angle_site_symmetry_3
_geom_angle_publ_flag
C2 C1 C6 119.7(5) . . ?
C2 C1 P1 120.0(4) . . ?
C6 C1 P1 120.3(4) . . ?
C1 C2 C3 119.2(5) . . ?
C4 C3 C2 120.4(6) . . ?
C5 C4 C3 120.7(5) . . ?
C4 C5 C6 119.6(5) . . ?
C5 C6 C1 120.4(5) . . ?
C12 C7 C8 120.1(6) . . ?
C12 C7 P1 119.7(4) . . ?
C8 C7 P1 120.1(5) . . ?
C7 C8 C9 119.0(7) . . ?
C10 C9 C8 120.9(8) . . ?
C9 C10 C11 120.1(7) . . ?
C10 C11 C12 119.7(8) . . ?
C7 C12 C11 120.3(7) . . ?
C14 C13 P1 179.4(5) . . ?
C13 C14 C15 178.3(6) . . ?
C16 C15 C14 125.5(6) . . ?
C16 C15 C19 106.8(5) . . ?
C14 C15 C19 127.6(6) . . ?
C16 C15 Fe1 70.2(3) . . ?
C14 C15 Fe1 124.3(4) . . ?
C19 C15 Fe1 68.9(3) . . ?
C17 C16 C15 109.5(6) . . ?
C17 C16 Fe1 69.8(4) . . ?
C15 C16 Fe1 69.0(4) . . ?
C16 C17 C18 107.6(6) . . ?
C16 C17 Fe1 70.0(4) . . ?
C18 C17 Fe1 69.4(4) . . ?
C19 C18 C17 108.2(6) . . ?
C19 C18 Fe1 68.9(4) . . ?
C17 C18 Fe1 69.7(4) . . ?
C18 C19 C15 107.9(6) . . ?
C18 C19 Fe1 70.2(4) . . ?
C15 C19 Fe1 69.5(3) . . ?
C24 C20 C21 109.0(7) . . ?
C24 C20 Fe1 69.9(4) . . ?
C21 C20 Fe1 69.9(4) . . ?
C22 C21 C20 107.9(7) . . ?
C22 C21 Fe1 69.3(4) . . ?
C20 C21 Fe1 69.8(4) . . ?
C21 C22 C23 107.8(6) . . ?
C21 C22 Fe1 70.6(4) . . ?
C23 C22 Fe1 69.4(4) . . ?
C22 C23 C24 107.2(7) . . ?
C22 C23 Fe1 69.7(4) . . ?
C24 C23 Fe1 69.9(4) . . ?
C20 C24 C23 108.2(7) . . ?
C20 C24 Fe1 70.7(4) . . ?
C23 C24 Fe1 69.2(4) . . ?
C26 C25 C30 119.5(6) . . ?
C26 C25 P2 119.4(4) . . ?
C30 C25 P2 121.0(5) . . ?
C25 C26 C27 121.3(7) . . ?
C28 C27 C26 119.0(9) . . ?
C27 C28 C29 121.7(7) . . ?
C28 C29 C30 120.2(7) . . ?
C25 C30 C29 118.1(7) . . ?
C32 C31 C36 120.1(6) . . ?
C32 C31 P2 120.7(5) . . ?
C36 C31 P2 119.1(6) . . ?
C31 C32 C33 119.5(9) . . ?
C34 C33 C32 120.0(10) . . ?
C35 C34 C33 119.9(9) . . ?
C34 C35 C36 121.1(10) . . ?
C35 C36 C31 119.5(9) . . ?
C38 C37 P2 171.6(5) . . ?
C37 C38 C39 176.4(7) . . ?
C43 C39 C38 125.0(6) . . ?
C43 C39 C40 107.5(5) . . ?
C38 C39 C40 127.3(6) . . ?
C43 C39 Fe2 69.6(3) . . ?
C38 C39 Fe2 122.0(4) . . ?
C40 C39 Fe2 69.4(3) . . ?
C41 C40 C39 107.4(6) . . ?
C41 C40 Fe2 70.2(4) . . ?
C39 C40 Fe2 69.5(3) . . ?
C42 C41 C40 108.8(6) . . ?
C42 C41 Fe2 70.1(4) . . ?
C40 C41 Fe2 69.3(3) . . ?
C41 C42 C43 108.1(6) . . ?
C41 C42 Fe2 69.8(4) . . ?
C43 C42 Fe2 69.3(3) . . ?
C42 C43 C39 108.1(6) . . ?
C42 C43 Fe2 70.3(4) . . ?
C39 C43 Fe2 69.5(3) . . ?
C45 C44 C48 107.3(6) . . ?
C45 C44 Fe2 69.0(4) . . ?
C48 C44 Fe2 69.6(4) . . ?
C46 C45 C44 108.4(6) . . ?
C46 C45 Fe2 70.1(4) . . ?
C44 C45 Fe2 70.5(4) . . ?
C45 C46 C47 108.3(6) . . ?
C45 C46 Fe2 69.7(4) . . ?
C47 C46 Fe2 69.9(4) . . ?
C48 C47 C46 107.7(6) . . ?
C48 C47 Fe2 70.3(3) . . ?
C46 C47 Fe2 69.3(3) . . ?
C47 C48 C44 108.3(6) . . ?
C47 C48 Fe2 69.8(3) . . ?
C44 C48 Fe2 69.7(3) . . ?
C50 C49 C54 115.5(5) . . ?
C50 C49 Pt1 121.4(4) . . ?
C54 C49 Pt1 123.1(4) . . ?
F1 C50 C49 119.7(5) . . ?
F1 C50 C51 117.1(6) . . ?
C49 C50 C51 123.2(6) . . ?
F2 C51 C52 120.7(7) . . ?
F2 C51 C50 120.4(7) . . ?
C52 C51 C50 118.9(7) . . ?
F3 C52 C53 120.8(8) . . ?
F3 C52 C51 119.3(8) . . ?
C53 C52 C51 119.9(7) . . ?
F4 C53 C52 119.9(7) . . ?
F4 C53 C54 119.9(8) . . ?
C52 C53 C54 120.1(7) . . ?
F5 C54 C53 117.3(6) . . ?
F5 C54 C49 120.3(5) . . ?
C53 C54 C49 122.4(7) . . ?
C60 C55 C56 115.2(5) . . ?
C60 C55 Pt1 119.8(4) . . ?
C56 C55 Pt1 124.6(4) . . ?
F6 C56 C55 120.0(5) . . ?
F6 C56 C57 116.8(5) . . ?
C55 C56 C57 123.2(6) . . ?
F7 C57 C58 120.3(6) . . ?
F7 C57 C56 120.4(6) . . ?
C58 C57 C56 119.3(6) . . ?
F8 C58 C59 121.0(7) . . ?
F8 C58 C57 119.8(7) . . ?
C59 C58 C57 119.3(5) . . ?
F9 C59 C58 119.6(6) . . ?
F9 C59 C60 120.1(6) . . ?
C58 C59 C60 120.3(6) . . ?
F10 C60 C55 120.7(5) . . ?
F10 C60 C59 116.5(5) . . ?
C55 C60 C59 122.8(6) . . ?
C19 Fe1 C15 41.6(3) . . ?
C19 Fe1 C23 154.7(3) . . ?
C15 Fe1 C23 119.7(3) . . ?
C19 Fe1 C18 41.0(3) . . ?
C15 Fe1 C18 69.2(3) . . ?
C23 Fe1 C18 163.3(3) . . ?
C19 Fe1 C22 119.2(3) . . ?
C15 Fe1 C22 106.9(3) . . ?
C23 Fe1 C22 40.9(3) . . ?
C18 Fe1 C22 154.3(3) . . ?
C19 Fe1 C17 69.2(3) . . ?
C15 Fe1 C17 69.0(2) . . ?
C23 Fe1 C17 126.0(3) . . ?
C18 Fe1 C17 40.9(3) . . ?
C22 Fe1 C17 163.4(3) . . ?
C19 Fe1 C24 162.2(3) . . ?
C15 Fe1 C24 155.5(3) . . ?
C23 Fe1 C24 40.8(3) . . ?
C18 Fe1 C24 125.7(3) . . ?
C22 Fe1 C24 68.3(3) . . ?
C17 Fe1 C24 108.3(3) . . ?
C19 Fe1 C16 68.7(3) . . ?
C15 Fe1 C16 40.8(2) . . ?
C23 Fe1 C16 108.6(3) . . ?
C18 Fe1 C16 68.0(3) . . ?
C22 Fe1 C16 126.5(3) . . ?
C17 Fe1 C16 40.1(3) . . ?
C24 Fe1 C16 121.5(3) . . ?
C19 Fe1 C20 125.7(3) . . ?
C15 Fe1 C20 163.0(3) . . ?
C23 Fe1 C20 67.4(3) . . ?
C18 Fe1 C20 108.4(3) . . ?
C22 Fe1 C20 67.6(3) . . ?
C17 Fe1 C20 120.9(3) . . ?
C24 Fe1 C20 39.4(3) . . ?
C16 Fe1 C20 155.3(3) . . ?
C19 Fe1 C21 107.1(3) . . ?
C15 Fe1 C21 125.4(3) . . ?
C23 Fe1 C21 67.8(3) . . ?
C18 Fe1 C21 120.2(3) . . ?
C22 Fe1 C21 40.1(3) . . ?
C17 Fe1 C21 155.2(3) . . ?
C24 Fe1 C21 67.4(3) . . ?
C16 Fe1 C21 163.2(3) . . ?
C20 Fe1 C21 40.2(3) . . ?
C40 Fe2 C39 41.1(2) . . ?
C40 Fe2 C43 68.7(3) . . ?
C39 Fe2 C43 40.9(2) . . ?
C40 Fe2 C45 115.2(3) . . ?
C39 Fe2 C45 109.4(2) . . ?
C43 Fe2 C45 133.2(3) . . ?
C40 Fe2 C46 107.8(3) . . ?
C39 Fe2 C46 131.4(3) . . ?
C43 Fe2 C46 171.3(3) . . ?
C45 Fe2 C46 40.1(3) . . ?
C40 Fe2 C41 40.5(2) . . ?
C39 Fe2 C41 68.2(2) . . ?
C43 Fe2 C41 67.9(3) . . ?
C45 Fe2 C41 146.7(3) . . ?
C46 Fe2 C41 115.1(3) . . ?
C40 Fe2 C42 68.2(3) . . ?
C39 Fe2 C42 68.3(2) . . ?
C43 Fe2 C42 40.4(2) . . ?
C45 Fe2 C42 172.4(3) . . ?
C46 Fe2 C42 146.8(3) . . ?
C41 Fe2 C42 40.1(3) . . ?
C40 Fe2 C47 130.5(3) . . ?
C39 Fe2 C47 170.3(3) . . ?
C43 Fe2 C47 147.4(3) . . ?
C45 Fe2 C47 68.2(3) . . ?
C46 Fe2 C47 40.9(3) . . ?
C41 Fe2 C47 108.3(3) . . ?
C42 Fe2 C47 115.3(3) . . ?
C40 Fe2 C48 169.3(3) . . ?
C39 Fe2 C48 149.0(3) . . ?
C43 Fe2 C48 117.1(3) . . ?
C45 Fe2 C48 68.2(3) . . ?
C46 Fe2 C48 67.8(3) . . ?
C41 Fe2 C48 131.5(3) . . ?
C42 Fe2 C48 109.8(3) . . ?
C47 Fe2 C48 39.9(3) . . ?
C40 Fe2 C44 147.9(3) . . ?
C39 Fe2 C44 116.8(2) . . ?
C43 Fe2 C44 110.7(3) . . ?
C45 Fe2 C44 40.5(3) . . ?
C46 Fe2 C44 67.7(3) . . ?
C41 Fe2 C44 171.2(3) . . ?
C42 Fe2 C44 133.3(3) . . ?
C47 Fe2 C44 68.0(3) . . ?
C48 Fe2 C44 40.7(2) . . ?
C13 P1 C7 101.9(3) . . ?
C13 P1 C1 104.1(2) . . ?
C7 P1 C1 103.5(2) . . ?
C13 P1 Pt1 117.23(19) . . ?
C7 P1 Pt1 116.40(17) . . ?
C1 P1 Pt1 112.05(17) . . ?
C37 P2 C25 106.0(3) . . ?
C37 P2 C31 102.1(3) . . ?
C25 P2 C31 104.5(3) . . ?
C37 P2 Pt1 116.0(2) . . ?
C25 P2 Pt1 110.99(19) . . ?
C31 P2 Pt1 116.06(17) . . ?
C49 Pt1 C55 87.2(2) . . ?
C49 Pt1 P2 174.77(16) . . ?
C55 Pt1 P2 88.95(13) . . ?
C49 Pt1 P1 91.00(15) . . ?
C55 Pt1 P1 175.68(15) . . ?
P2 Pt1 P1 93.12(5) . . ?
Cl2A C99A Cl3A 107.6(7) . . ?
Cl2A C99A Cl1A 122.3(9) . . ?
Cl3A C99A Cl1A 115.2(11) . . ?
Cl2B C99B Cl3B 106.2(10) . . ?
Cl2B C99B Cl1B 108.5(15) . . ?
Cl3B C99B Cl1B 97.2(13) . . ?

loop_
_geom_bond_atom_site_label_1
_geom_bond_atom_site_label_2
_geom_bond_distance
_geom_bond_site_symmetry_2
_geom_bond_publ_flag
C1 C2 1.389(7) . ?
C1 C6 1.390(7) . ?
C1 P1 1.828(5) . ?
C2 C3 1.393(8) . ?
C3 C4 1.373(8) . ?
C4 C5 1.372(9) . ?
C5 C6 1.387(8) . ?
C7 C12 1.380(8) . ?
C7 C8 1.388(8) . ?
C7 P1 1.821(6) . ?
C8 C9 1.390(10) . ?
C9 C10 1.369(12) . ?
C10 C11 1.383(12) . ?
C11 C12 1.385(9) . ?
C13 C14 1.197(7) . ?
C13 P1 1.760(6) . ?
C14 C15 1.422(8) . ?
C15 C16 1.417(8) . ?
C15 C19 1.433(9) . ?
C15 Fe1 2.024(6) . ?
C16 C17 1.400(9) . ?
C16 Fe1 2.041(6) . ?
C17 C18 1.424(10) . ?
C17 Fe1 2.038(6) . ?
C18 C19 1.418(9) . ?
C18 Fe1 2.034(7) . ?
C19 Fe1 2.017(6) . ?
C20 C24 1.377(10) . ?
C20 C21 1.410(10) . ?
C20 Fe1 2.050(7) . ?
C21 C22 1.400(10) . ?
C21 Fe1 2.052(7) . ?
C22 C23 1.420(11) . ?
C22 Fe1 2.034(6) . ?
C23 C24 1.421(10) . ?
C23 Fe1 2.031(7) . ?
C24 Fe1 2.040(7) . ?
C25 C26 1.376(9) . ?
C25 C30 1.389(8) . ?
C25 P2 1.810(5) . ?
C26 C27 1.388(9) . ?
C27 C28 1.350(12) . ?
C28 C29 1.358(12) . ?
C29 C30 1.423(10) . ?
C31 C32 1.368(10) . ?
C31 C36 1.393(9) . ?
C31 P2 1.830(6) . ?
C32 C33 1.395(10) . ?
C33 C34 1.382(16) . ?
C34 C35 1.355(17) . ?
C35 C36 1.375(11) . ?
C37 C38 1.197(8) . ?
C37 P2 1.747(6) . ?
C38 C39 1.428(8) . ?
C39 C43 1.422(8) . ?
C39 C40 1.429(8) . ?
C39 Fe2 2.037(5) . ?
C40 C41 1.412(9) . ?
C40 Fe2 2.036(6) . ?
C41 C42 1.405(10) . ?
C41 Fe2 2.047(6) . ?
C42 C43 1.412(9) . ?
C42 Fe2 2.051(6) . ?
C43 Fe2 2.038(6) . ?
C44 C45 1.418(9) . ?
C44 C48 1.433(9) . ?
C44 Fe2 2.059(6) . ?
C45 C46 1.401(9) . ?
C45 Fe2 2.039(6) . ?
C46 C47 1.429(10) . ?
C46 Fe2 2.044(6) . ?
C47 C48 1.403(9) . ?
C47 Fe2 2.052(6) . ?
C48 Fe2 2.058(6) . ?
C49 C50 1.378(8) . ?
C49 C54 1.392(8) . ?
C49 Pt1 2.068(5) . ?
C50 F1 1.354(7) . ?
C50 C51 1.387(9) . ?
C51 F2 1.343(8) . ?
C51 C52 1.377(11) . ?
C52 F3 1.348(8) . ?
C52 C53 1.360(12) . ?
C53 F4 1.346(9) . ?
C53 C54 1.379(9) . ?
C54 F5 1.336(8) . ?
C55 C60 1.370(7) . ?
C55 C56 1.373(7) . ?
C55 Pt1 2.069(5) . ?
C56 F6 1.353(6) . ?
C56 C57 1.386(8) . ?
C57 F7 1.340(7) . ?
C57 C58 1.367(10) . ?
C58 F8 1.344(7) . ?
C58 C59 1.351(10) . ?
C59 F9 1.348(7) . ?
C59 C60 1.384(8) . ?
C60 F10 1.352(7) . ?
P1 Pt1 2.2876(13) . ?
P2 Pt1 2.2854(13) . ?
C99A Cl2A 1.672(13) . ?
C99A Cl3A 1.673(14) . ?
C99A Cl1A 1.717(13) . ?
C99B Cl2B 1.695(16) . ?
C99B Cl3B 1.727(17) . ?
C99B Cl1B 1.737(18) . ?
